data_2104616
loop_
_publ_author_name
'Marsh, Richard E.'

_publ_section_title
;
 Space groups <i>P</i>1 and <i>Cc</i>: how are they doing?
;
_journal_coeditor_code BK5088
_journal_issue 6
_journal_name_full 'Acta Crystallographica Section B'
_journal_page_first 782
_journal_page_last 783
_journal_paper_doi 10.1107/S0108768109046448
_journal_volume 65
_journal_year 2009
_chemical_formula_sum 'C10 H8 F6 O4 Pt'
_chemical_formula_weight 501.24
_chemical_name_systematic
;
cis-bis(1,1,1-Trifluoro-2,4-pentadionato)platinum(ii)
;
_space_group_IT_number 14
_symmetry_cell_setting monoclinic
_symmetry_space_group_name_Hall '-P 2ybc'
_symmetry_space_group_name_H-M 'P 1 21/c 1'
_cell_angle_alpha 90.0
_cell_angle_beta 100.99(1)
_cell_angle_gamma 90.0
_cell_formula_units_Z 4
_cell_length_a 4.6688(17)
_cell_length_b 19.130(10)
_cell_length_c 15.883(9)
_cell_measurement_temperature 293
_cell_volume 1392.6(12)
_diffrn_radiation_monochromator graphite
_diffrn_radiation_type MoK\a
_diffrn_radiation_wavelength 0.7107
_exptl_crystal_colour yellow
_exptl_crystal_density_diffrn 2.391
_exptl_crystal_description needle
_exptl_crystal_F_000 928
_cod_data_source_file bk5088.cif
_cod_data_source_block DIFGIJ
_cod_original_sg_symbol_H-M P2(1)/c
_cod_database_code 2104616

loop_
_symmetry_equiv_pos_as_xyz
'x, y, z'
'-x, -y, -z'
'x, 1/2-y, 1/2+z'
'-x, 1/2+y, 1/2-z'

loop_
_atom_site_label
_atom_site_type_symbol
_atom_site_fract_x
_atom_site_fract_y
_atom_site_fract_z
_atom_site_occupancy
Pt1 Pt 0.33370 0.34415 0.16080 1
O1 O 0.4170 0.3385 0.0480 1
O2 O 0.5600 0.2613 0.2050 1
O3 O 0.1043 0.4239 0.1143 1
O4 O 0.2578 0.3512 0.2762 1
C1 C 0.5719 0.2936 0.0214 1
C2 C 0.7075 0.2340 0.0710 1
C3 C 0.6800 0.2243 0.1540 1
C4 C 0.6302 0.2961 -0.0684 1
C5 C 0.8380 0.1568 0.2005 1
C6 C -0.0425 0.4613 0.1555 1
C7 C -0.0305 0.4508 0.2485 1
C8 C 0.1190 0.3992 0.3020 1
C9 C -0.2242 0.5227 0.1088 1
C10 C 0.0958 0.4000 0.3948 1
F1 F 1.0139 0.1770 0.2704 1
F2 F 0.6560 0.1186 0.2264 1
F3 F 0.9846 0.1234 0.1550 1
F4 F 0.0468 0.3466 0.4243 1
F5 F -0.0970 0.4411 0.4150 1
F6 F 0.3036 0.4290 0.4396 1

loop_
_geom_angle_atom_site_label_1
_geom_angle_atom_site_label_2
_geom_angle_atom_site_label_3
_geom_angle
_geom_angle_site_symmetry_1
_geom_angle_site_symmetry_2
_geom_angle_site_symmetry_3
_geom_angle_publ_flag
O1 Pt1 O2 95.63 . . . yes
O1 Pt1 O3 83.28 . . . yes
O1 Pt1 O4 178.60 . . . yes
O2 Pt1 O3 178.16 . . . yes
O2 Pt1 O4 84.30 . . . yes
O3 Pt1 O4 96.83 . . . yes
Pt1 O1 C1 126.33 . . . yes
Pt1 O2 C3 119.40 . . . yes
Pt1 O3 C6 124.68 . . . yes
Pt1 O4 C8 124.52 . . . yes
O1 C1 C2 125.09 . . . yes
O1 C1 C4 121.41 . . . yes
C2 C1 C4 113.49 . . . no
C1 C2 C3 121.18 . . . no
O2 C3 C2 132.05 . . . yes
O2 C3 C5 111.91 . . . yes
C2 C3 C5 115.95 . . . no
F1 C5 F2 104.48 . . . yes
F1 C5 F3 108.36 . . . yes
F1 C5 C3 108.29 . . . yes
F2 C5 F3 111.74 . . . yes
F2 C5 C3 110.02 . . . yes
F3 C5 C3 113.48 . . . yes
O3 C6 C7 121.41 . . . yes
O3 C6 C9 118.97 . . . yes
C7 C6 C9 119.50 . . . no
C6 C7 C8 128.39 . . . no
O4 C8 C7 123.67 . . . yes
O4 C8 C10 118.28 . . . yes
C7 C8 C10 117.97 . . . no
F4 C10 F5 103.67 . . . yes
F4 C10 F6 111.05 . . . yes
F4 C10 C8 116.32 . . . yes
F5 C10 F6 95.35 . . . yes
F5 C10 C8 116.01 . . . yes
F6 C10 C8 112.29 . . . yes

loop_
_geom_bond_atom_site_label_1
_geom_bond_atom_site_label_2
_geom_bond_distance
_geom_bond_site_symmetry_1
_geom_bond_site_symmetry_2
_geom_bond_publ_flag
Pt1 O1 1.9075 . . yes
Pt1 O2 1.9592 . . yes
Pt1 O3 1.9283 . . yes
Pt1 O4 1.9367 . . yes
F1 C5 1.3072 . . yes
F2 C5 1.2484 . . yes
F3 C5 1.2600 . . yes
F4 C10 1.1646 . . yes
F5 C10 1.2812 . . yes
F6 C10 1.2215 . . yes
O1 C1 1.2473 . . yes
O2 C3 1.2822 . . yes
O3 C6 1.2573 . . yes
O4 C8 1.2379 . . yes
C1 C2 1.4599 . . no
C1 C4 1.5029 . . no
C2 C3 1.3614 . . no
C3 C5 1.5967 . . no
C6 C7 1.4812 . . no
C6 C9 1.5523 . . no
C7 C8 1.3991 . . no
C8 C10 1.4984 . . no
